data_7020186
loop_
_publ_author_name
'Gao, Shang'
'Fan, Jiangli'
'Sun, Shiguo'
'Song, Fengling'
'Peng, Xiaojun'
'Duan, Qian'
'Jiang, Dayong'
'Liang, Qingcheng'

_publ_section_title
;
 Di/mono-nuclear iron(I)/(II) complexes as functional models for the 2Fe2S
 subunit and distal Fe moiety of the active site of [FeFe] hydrogenases:
 protonations, molecular structures and electrochemical properties.
;
_journal_issue 39
_journal_name_full 'Dalton transactions (Cambridge, England : 2003)'
_journal_page_first 12064
_journal_page_last 12074
_journal_paper_doi 10.1039/c2dt30934c
_journal_volume 41
_journal_year 2012
_chemical_formula_moiety 'C10 H2 Fe2 N2 O6 S2'
_chemical_formula_sum 'C10 H2 Fe2 N2 O6 S2'
_chemical_formula_weight 421.96
_chemical_name_systematic
;
?
;
_space_group_IT_number 14
_symmetry_cell_setting monoclinic
_symmetry_space_group_name_Hall '-P 2ybc'
_symmetry_space_group_name_H-M 'P 1 21/c 1'
_atom_sites_solution_hydrogens geom
_atom_sites_solution_primary direct
_atom_sites_solution_secondary difmap
_audit_creation_method SHELXL-97
_cell_angle_alpha 90.00
_cell_angle_beta 96.2410(10)
_cell_angle_gamma 90.00
_cell_formula_units_Z 4
_cell_length_a 9.8035(2)
_cell_length_b 8.9081(2)
_cell_length_c 17.0109(3)
_cell_measurement_reflns_used 4940
_cell_measurement_temperature 273(2)
_cell_measurement_theta_max 30.60
_cell_measurement_theta_min 2.58
_cell_volume 1476.77(5)
_computing_cell_refinement 'Bruker SMART'
_computing_data_collection 'Bruker SMART'
_computing_data_reduction 'Bruker SAINT'
_computing_molecular_graphics 'Bruker SHELXTL'
_computing_publication_material 'Bruker SHELXTL'
_computing_structure_refinement 'SHELXL-97 (Sheldrick, 1997)'
_computing_structure_solution 'SHELXS-97 (Sheldrick, 1990)'
_diffrn_ambient_temperature 273(2)
_diffrn_measured_fraction_theta_full 0.994
_diffrn_measured_fraction_theta_max 0.994
_diffrn_measurement_device_type 'CCD area detector'
_diffrn_measurement_method 'phi and omega scans'
_diffrn_radiation_monochromator graphite
_diffrn_radiation_source 'fine-focus sealed tube'
_diffrn_radiation_type MoK\a
_diffrn_radiation_wavelength 0.71073
_diffrn_reflns_av_R_equivalents 0.0249
_diffrn_reflns_av_sigmaI/netI 0.0250
_diffrn_reflns_limit_h_max 12
_diffrn_reflns_limit_h_min -12
_diffrn_reflns_limit_k_max 10
_diffrn_reflns_limit_k_min -10
_diffrn_reflns_limit_l_max 20
_diffrn_reflns_limit_l_min -20
_diffrn_reflns_number 9286
_diffrn_reflns_theta_full 26.00
_diffrn_reflns_theta_max 26.00
_diffrn_reflns_theta_min 2.09
_exptl_absorpt_coefficient_mu 2.274
_exptl_absorpt_correction_T_max 0.5788
_exptl_absorpt_correction_T_min 0.3472
_exptl_absorpt_correction_type multi-scan
_exptl_absorpt_process_details SADABS
_exptl_crystal_colour red
_exptl_crystal_density_diffrn 1.898
_exptl_crystal_density_method 'not measured'
_exptl_crystal_description block
_exptl_crystal_F_000 832
_exptl_crystal_size_max 0.59
_exptl_crystal_size_mid 0.39
_exptl_crystal_size_min 0.27
_refine_diff_density_max 0.303
_refine_diff_density_min -0.505
_refine_diff_density_rms 0.087
_refine_ls_extinction_method none
_refine_ls_goodness_of_fit_ref 1.086
_refine_ls_hydrogen_treatment constr
_refine_ls_matrix_type full
_refine_ls_number_parameters 199
_refine_ls_number_reflns 2885
_refine_ls_number_restraints 0
_refine_ls_restrained_S_all 1.086
_refine_ls_R_factor_all 0.0327
_refine_ls_R_factor_gt 0.0278
_refine_ls_shift/su_max 0.001
_refine_ls_shift/su_mean 0.000
_refine_ls_structure_factor_coef Fsqd
_refine_ls_weighting_details 'calc w=1/[\s^2^(Fo^2^)+(0.0422P)^2^+0.2030P] where P=(Fo^2^+2Fc^2^)/3'
_refine_ls_weighting_scheme calc
_refine_ls_wR_factor_gt 0.0715
_refine_ls_wR_factor_ref 0.0738
_reflns_number_gt 2530
_reflns_number_total 2885
_reflns_threshold_expression >2sigma(I)
_cod_data_source_file c2dt30934c.txt
_cod_data_source_block 1
_cod_original_sg_symbol_H-M 'P2(1)/c '
_cod_database_code 7020186

loop_
_symmetry_equiv_pos_as_xyz
'x, y, z'
'-x, y+1/2, -z+1/2'
'-x, -y, -z'
'x, -y-1/2, z-1/2'

loop_
_atom_site_label
_atom_site_type_symbol
_atom_site_fract_x
_atom_site_fract_y
_atom_site_fract_z
_atom_site_U_iso_or_equiv
_atom_site_adp_type
_atom_site_occupancy
_atom_site_symmetry_multiplicity
_atom_site_calc_flag
_atom_site_refinement_flags
Fe2 Fe 0.31005(3) 0.65837(3) 0.120982(18) 0.04021(11) Uani 1 1 d .
Fe1 Fe 0.28137(3) 0.83112(3) 0.006866(17) 0.03868(11) Uani 1 1 d .
S1 S 0.11621(5) 0.79660(7) 0.08944(3) 0.04658(15) Uani 1 1 d .
S2 S 0.40815(5) 0.88905(6) 0.12313(3) 0.04208(14) Uani 1 1 d .
C8 C 0.2865(2) 0.9959(2) 0.17017(12) 0.0451(5) Uani 1 1 d .
C7 C 0.1502(2) 0.9519(3) 0.15446(13) 0.0469(5) Uani 1 1 d .
O5 O 0.58050(19) 0.5378(2) 0.09821(13) 0.0727(5) Uani 1 1 d .
C1 C 0.2455(2) 1.0155(3) -0.03694(13) 0.0482(5) Uani 1 1 d .
C3 C 0.4354(2) 0.7933(2) -0.03704(14) 0.0452(5) Uani 1 1 d .
N2 N 0.3269(2) 1.1087(2) 0.21724(12) 0.0598(5) Uani 1 1 d .
O3 O 0.53366(17) 0.7668(2) -0.06355(12) 0.0628(5) Uani 1 1 d .
C5 C 0.4748(3) 0.5809(3) 0.10828(14) 0.0498(5) Uani 1 1 d .
N1 N 0.0488(2) 1.0196(3) 0.18598(14) 0.0671(6) Uani 1 1 d .
O1 O 0.2277(2) 1.1297(2) -0.06515(12) 0.0680(5) Uani 1 1 d .
O2 O 0.1279(2) 0.6469(2) -0.11494(13) 0.0780(6) Uani 1 1 d .
O6 O 0.3016(2) 0.5994(3) 0.28992(12) 0.0874(7) Uani 1 1 d .
C2 C 0.1856(2) 0.7194(3) -0.06779(14) 0.0512(5) Uani 1 1 d .
C6 C 0.3056(3) 0.6218(3) 0.22510(15) 0.0550(6) Uani 1 1 d .
O4 O 0.1672(2) 0.3890(2) 0.05641(17) 0.0919(7) Uani 1 1 d .
C4 C 0.2230(3) 0.4925(3) 0.08165(17) 0.0578(6) Uani 1 1 d .
C9 C 0.2230(4) 1.1777(3) 0.24949(17) 0.0708(8) Uani 1 1 d .
H9A H 0.2438 1.2578 0.2838 0.085 Uiso 1 1 calc R
C10 C 0.0903(4) 1.1353(4) 0.23396(18) 0.0755(9) Uani 1 1 d .
H10A H 0.0242 1.1886 0.2576 0.091 Uiso 1 1 calc R

loop_
_atom_site_aniso_label
_atom_site_aniso_U_11
_atom_site_aniso_U_22
_atom_site_aniso_U_33
_atom_site_aniso_U_23
_atom_site_aniso_U_13
_atom_site_aniso_U_12
Fe2 0.03903(19) 0.04336(19) 0.03859(19) -0.00207(12) 0.00574(13) 0.00122(11)
Fe1 0.03724(18) 0.04631(19) 0.03268(18) -0.00386(11) 0.00466(12) 0.00134(11)
S1 0.0335(3) 0.0605(3) 0.0464(3) -0.0071(2) 0.0074(2) 0.0016(2)
S2 0.0371(3) 0.0477(3) 0.0413(3) -0.0082(2) 0.0034(2) -0.0014(2)
C8 0.0536(13) 0.0477(12) 0.0342(11) -0.0042(9) 0.0050(9) 0.0073(10)
C7 0.0480(12) 0.0572(13) 0.0362(11) -0.0030(9) 0.0077(9) 0.0117(10)
O5 0.0508(11) 0.0720(12) 0.0953(16) -0.0217(10) 0.0076(10) 0.0144(9)
C1 0.0457(13) 0.0574(14) 0.0412(12) -0.0053(10) 0.0030(9) 0.0036(10)
C3 0.0493(13) 0.0432(11) 0.0435(12) -0.0043(9) 0.0077(9) -0.0024(10)
N2 0.0747(14) 0.0584(12) 0.0453(12) -0.0148(9) 0.0031(10) 0.0039(10)
O3 0.0542(10) 0.0622(10) 0.0767(13) -0.0070(9) 0.0286(9) -0.0005(8)
C5 0.0526(14) 0.0446(12) 0.0516(14) -0.0066(10) 0.0035(10) 0.0025(10)
N1 0.0589(14) 0.0839(16) 0.0606(14) -0.0120(11) 0.0153(10) 0.0236(11)
O1 0.0760(13) 0.0582(10) 0.0680(13) 0.0085(9) -0.0001(9) 0.0118(9)
O2 0.0711(13) 0.0925(14) 0.0665(13) -0.0298(11) -0.0097(10) -0.0099(10)
O6 0.0980(17) 0.1194(18) 0.0471(12) 0.0164(12) 0.0176(10) 0.0121(13)
C2 0.0465(12) 0.0626(14) 0.0442(13) -0.0053(11) 0.0033(10) 0.0015(11)
C6 0.0576(15) 0.0599(14) 0.0482(15) 0.0032(11) 0.0090(11) 0.0072(11)
O4 0.0766(14) 0.0697(13) 0.130(2) -0.0330(13) 0.0130(13) -0.0233(11)
C4 0.0489(14) 0.0569(15) 0.0686(17) -0.0058(12) 0.0103(11) -0.0020(11)
C9 0.104(2) 0.0609(16) 0.0470(15) -0.0170(11) 0.0084(15) 0.0162(15)
C10 0.084(2) 0.0850(19) 0.0588(18) -0.0163(15) 0.0150(15) 0.0370(17)

loop_
_atom_type_symbol
_atom_type_description
_atom_type_scat_dispersion_real
_atom_type_scat_dispersion_imag
_atom_type_scat_source
C C 0.0033 0.0016 'International Tables Vol C Tables 4.2.6.8 and 6.1.1.4'
H H 0.0000 0.0000 'International Tables Vol C Tables 4.2.6.8 and 6.1.1.4'
N N 0.0061 0.0033 'International Tables Vol C Tables 4.2.6.8 and 6.1.1.4'
O O 0.0106 0.0060 'International Tables Vol C Tables 4.2.6.8 and 6.1.1.4'
S S 0.1246 0.1234 'International Tables Vol C Tables 4.2.6.8 and 6.1.1.4'
Fe Fe 0.3463 0.8444 'International Tables Vol C Tables 4.2.6.8 and 6.1.1.4'

loop_
_geom_angle_atom_site_label_1
_geom_angle_atom_site_label_2
_geom_angle_atom_site_label_3
_geom_angle
C5 Fe2 C4 92.08(11)
C5 Fe2 C6 99.61(11)
C4 Fe2 C6 98.95(13)
C5 Fe2 S2 87.96(7)
C4 Fe2 S2 159.02(9)
C6 Fe2 S2 101.73(8)
C5 Fe2 S1 156.87(8)
C4 Fe2 S1 90.37(8)
C6 Fe2 S1 102.72(8)
S2 Fe2 S1 81.69(2)
C5 Fe2 Fe1 99.92(8)
C4 Fe2 Fe1 102.16(9)
C6 Fe2 Fe1 150.54(8)
S2 Fe2 Fe1 57.294(17)
S1 Fe2 Fe1 57.139(17)
C3 Fe1 C2 90.03(10)
C3 Fe1 C1 97.66(10)
C2 Fe1 C1 98.47(11)
C3 Fe1 S1 157.19(8)
C2 Fe1 S1 90.53(8)
C1 Fe1 S1 104.81(7)
C3 Fe1 S2 89.97(7)
C2 Fe1 S2 158.99(8)
C1 Fe1 S2 102.35(7)
S1 Fe1 S2 81.52(2)
C3 Fe1 Fe2 100.47(7)
C2 Fe1 Fe2 102.52(8)
C1 Fe1 Fe2 152.11(7)
S1 Fe1 Fe2 57.223(18)
S2 Fe1 Fe2 56.894(17)
C7 S1 Fe1 100.41(8)
C7 S1 Fe2 100.28(8)
Fe1 S1 Fe2 65.638(17)
C8 S2 Fe2 100.83(8)
C8 S2 Fe1 100.50(7)
Fe2 S2 Fe1 65.811(17)
N2 C8 C7 123.4(2)
N2 C8 S2 120.52(18)
C7 C8 S2 116.03(16)
N1 C7 C8 122.7(2)
N1 C7 S1 120.50(19)
C8 C7 S1 116.75(16)
O1 C1 Fe1 177.5(2)
O3 C3 Fe1 178.4(2)
C8 N2 C9 113.7(2)
O5 C5 Fe2 176.7(2)
C7 N1 C10 113.7(2)
O2 C2 Fe1 178.4(2)
O6 C6 Fe2 179.3(2)
O4 C4 Fe2 179.3(3)
C10 C9 N2 122.9(2)
C10 C9 H9A 118.6
N2 C9 H9A 118.6
N1 C10 C9 123.5(2)
N1 C10 H10A 118.2
C9 C10 H10A 118.2

loop_
_geom_bond_atom_site_label_1
_geom_bond_atom_site_label_2
_geom_bond_distance
Fe2 C5 1.791(2)
Fe2 C4 1.798(3)
Fe2 C6 1.806(3)
Fe2 S2 2.2674(6)
Fe2 S1 2.2790(6)
Fe2 Fe1 2.4692(4)
Fe1 C3 1.788(2)
Fe1 C2 1.796(2)
Fe1 C1 1.822(2)
Fe1 S1 2.2768(6)
Fe1 S2 2.2777(6)
S1 C7 1.780(2)
S2 C8 1.783(2)
C8 N2 1.318(3)
C8 C7 1.390(3)
C7 N1 1.325(3)
O5 C5 1.136(3)
C1 O1 1.131(3)
C3 O3 1.132(3)
N2 C9 1.356(4)
N1 C10 1.349(4)
O2 C2 1.133(3)
O6 C6 1.126(3)
O4 C4 1.133(3)
C9 C10 1.352(5)
C9 H9A 0.9300
C10 H10A 0.9300

loop_
_geom_torsion_atom_site_label_1
_geom_torsion_atom_site_label_2
_geom_torsion_atom_site_label_3
_geom_torsion_atom_site_label_4
_geom_torsion
C5 Fe2 Fe1 C3 1.97(10)
C4 Fe2 Fe1 C3 -92.36(11)
C6 Fe2 Fe1 C3 132.82(18)
S2 Fe2 Fe1 C3 83.04(7)
S1 Fe2 Fe1 C3 -174.81(7)
C5 Fe2 Fe1 C2 94.35(10)
C4 Fe2 Fe1 C2 0.02(11)
C6 Fe2 Fe1 C2 -134.80(18)
S2 Fe2 Fe1 C2 175.42(8)
S1 Fe2 Fe1 C2 -82.43(8)
C5 Fe2 Fe1 C1 -127.74(17)
C4 Fe2 Fe1 C1 137.93(18)
C6 Fe2 Fe1 C1 3.1(2)
S2 Fe2 Fe1 C1 -46.67(16)
S1 Fe2 Fe1 C1 55.48(16)
C5 Fe2 Fe1 S1 176.78(8)
C4 Fe2 Fe1 S1 82.46(8)
C6 Fe2 Fe1 S1 -52.37(17)
S2 Fe2 Fe1 S1 -102.14(2)
C5 Fe2 Fe1 S2 -81.07(7)
C4 Fe2 Fe1 S2 -175.40(8)
C6 Fe2 Fe1 S2 49.78(17)
S1 Fe2 Fe1 S2 102.14(2)
C3 Fe1 S1 C7 109.9(2)
C2 Fe1 S1 C7 -158.75(11)
C1 Fe1 S1 C7 -59.84(11)
S2 Fe1 S1 C7 40.77(8)
Fe2 Fe1 S1 C7 96.67(8)
C3 Fe1 S1 Fe2 13.26(19)
C2 Fe1 S1 Fe2 104.59(8)
C1 Fe1 S1 Fe2 -156.50(7)
S2 Fe1 S1 Fe2 -55.892(18)
C5 Fe2 S1 C7 -104.9(2)
C4 Fe2 S1 C7 158.87(12)
C6 Fe2 S1 C7 59.61(12)
S2 Fe2 S1 C7 -40.62(8)
Fe1 Fe2 S1 C7 -96.86(8)
C5 Fe2 S1 Fe1 -8.09(19)
C4 Fe2 S1 Fe1 -104.27(9)
C6 Fe2 S1 Fe1 156.47(9)
S2 Fe2 S1 Fe1 56.238(18)
C5 Fe2 S2 C8 -160.10(11)
C4 Fe2 S2 C8 109.4(2)
C6 Fe2 S2 C8 -60.71(11)
S1 Fe2 S2 C8 40.65(7)
Fe1 Fe2 S2 C8 96.74(7)
C5 Fe2 S2 Fe1 103.16(8)
C4 Fe2 S2 Fe1 12.7(2)
C6 Fe2 S2 Fe1 -157.45(8)
S1 Fe2 S2 Fe1 -56.089(19)
C3 Fe1 S2 C8 160.20(11)
C2 Fe1 S2 C8 -109.8(2)
C1 Fe1 S2 C8 62.36(10)
S1 Fe1 S2 C8 -41.04(8)
Fe2 Fe1 S2 C8 -97.25(8)
C3 Fe1 S2 Fe2 -102.55(7)
C2 Fe1 S2 Fe2 -12.6(2)
C1 Fe1 S2 Fe2 159.61(7)
S1 Fe1 S2 Fe2 56.208(19)
Fe2 S2 C8 N2 146.29(18)
Fe1 S2 C8 N2 -146.59(18)
Fe2 S2 C8 C7 -33.20(18)
Fe1 S2 C8 C7 33.92(18)
N2 C8 C7 N1 -0.3(4)
S2 C8 C7 N1 179.18(19)
N2 C8 C7 S1 -179.87(19)
S2 C8 C7 S1 -0.4(2)
Fe1 S1 C7 N1 147.09(19)
Fe2 S1 C7 N1 -146.05(19)
Fe1 S1 C7 C8 -33.33(19)
Fe2 S1 C7 C8 33.54(19)
C7 C8 N2 C9 0.3(4)
S2 C8 N2 C9 -179.11(19)
C8 C7 N1 C10 0.4(4)
S1 C7 N1 C10 180.0(2)
C8 N2 C9 C10 -0.6(4)
C7 N1 C10 C9 -0.7(4)
N2 C9 C10 N1 0.9(5)
